data_4344703
loop_
_publ_author_name
'Song, Li-Cheng'
'Xu, Kai-Kai'
'Han, Xiao-Feng'
'Zhang, Ji-Wei'

_publ_section_title
;
 Synthetic and Structural Studies of 2-Acylmethyl-6-R-Difunctionalized
 Pyridine Ligand-Containing Iron Complexes Related to [Fe]-Hydrogenase.
;
_journal_issue 3
_journal_name_full 'Inorganic chemistry'
_journal_page_first 1258
_journal_page_last 1269
_journal_paper_doi 10.1021/acs.inorgchem.5b02490
_journal_volume 55
_journal_year 2016
_chemical_formula_sum 'C11 H10 Fe I N O5'
_chemical_formula_weight 418.95
_chemical_name_systematic
; 
 ? 
;
_space_group_IT_number 61
_symmetry_cell_setting orthorhombic
_symmetry_space_group_name_Hall '-P 2ac 2ab'
_symmetry_space_group_name_H-M 'P b c a'
_atom_sites_solution_hydrogens geom
_atom_sites_solution_primary direct
_atom_sites_solution_secondary difmap
_audit_creation_method SHELXL-97
_cell_angle_alpha 90.00
_cell_angle_beta 90.00
_cell_angle_gamma 90.00
_cell_formula_units_Z 8
_cell_length_a 12.149(2)
_cell_length_b 13.696(3)
_cell_length_c 16.327(3)
_cell_measurement_reflns_used 7701
_cell_measurement_temperature 113(2)
_cell_measurement_theta_max 27.9504
_cell_measurement_theta_min 1.4868
_cell_volume 2716.7(9)
_computing_cell_refinement crystalclear
_computing_data_collection crystalclear
_computing_data_reduction crystalclear
_computing_molecular_graphics 'Bruker SHELXTL'
_computing_publication_material 'Bruker SHELXTL'
_computing_structure_refinement 'SHELXL-97 (Sheldrick, 1997)'
_computing_structure_solution 'SHELXS-97 (Sheldrick, 1990)'
_diffrn_ambient_temperature 113(2)
_diffrn_measured_fraction_theta_full 0.998
_diffrn_measured_fraction_theta_max 0.998
_diffrn_measurement_device_type 'rigaku saturn'
_diffrn_measurement_method '\w scans'
_diffrn_radiation_monochromator confocal
_diffrn_radiation_source 'rotating anode'
_diffrn_radiation_type MoK\a
_diffrn_radiation_wavelength 0.71073
_diffrn_reflns_av_R_equivalents 0.1299
_diffrn_reflns_av_sigmaI/netI 0.0473
_diffrn_reflns_limit_h_max 15
_diffrn_reflns_limit_h_min -13
_diffrn_reflns_limit_k_max 18
_diffrn_reflns_limit_k_min -16
_diffrn_reflns_limit_l_max 20
_diffrn_reflns_limit_l_min -21
_diffrn_reflns_number 19543
_diffrn_reflns_theta_full 27.88
_diffrn_reflns_theta_max 27.88
_diffrn_reflns_theta_min 2.49
_diffrn_standards_decay_% 0
_diffrn_standards_interval_count 0
_diffrn_standards_interval_time 0
_diffrn_standards_number 0
_exptl_absorpt_coefficient_mu 3.397
_exptl_absorpt_correction_T_max 0.6860
_exptl_absorpt_correction_T_min 0.5499
_exptl_absorpt_correction_type multi-scan
_exptl_absorpt_process_details crystalclear
_exptl_crystal_colour Colorless
_exptl_crystal_density_diffrn 2.049
_exptl_crystal_density_method 'not measured'
_exptl_crystal_description Prism
_exptl_crystal_F_000 1616
_exptl_crystal_size_max 0.20
_exptl_crystal_size_mid 0.18
_exptl_crystal_size_min 0.12
_refine_diff_density_max 1.598
_refine_diff_density_min -1.794
_refine_diff_density_rms 0.447
_refine_ls_extinction_coef 0.0076(3)
_refine_ls_extinction_expression Fc^*^=kFc[1+0.001xFc^2^\l^3^/sin(2\q)]^-1/4^
_refine_ls_extinction_method SHELXL
_refine_ls_goodness_of_fit_ref 1.169
_refine_ls_hydrogen_treatment constr
_refine_ls_matrix_type full
_refine_ls_number_parameters 174
_refine_ls_number_reflns 3228
_refine_ls_number_restraints 0
_refine_ls_restrained_S_all 1.169
_refine_ls_R_factor_all 0.0386
_refine_ls_R_factor_gt 0.0323
_refine_ls_shift/su_max 0.001
_refine_ls_shift/su_mean 0.000
_refine_ls_structure_factor_coef Fsqd
_refine_ls_weighting_details 'calc w=1/[\s^2^(Fo^2^)+(0.0430P)^2^+0.0000P] where P=(Fo^2^+2Fc^2^)/3'
_refine_ls_weighting_scheme calc
_refine_ls_wR_factor_gt 0.0647
_refine_ls_wR_factor_ref 0.0795
_reflns_number_gt 2864
_reflns_number_total 3228
_reflns_threshold_expression >2sigma(I)
_cod_data_source_file ic5b02490_si_002.cif
_cod_data_source_block 4
_cod_depositor_comments
;
The following automatic conversions were performed:

'_symmetry_cell_setting' value 'Orthorhombic' changed to
'orthorhombic' according to
/usr/data/users/saulius/crontab/automatic-downloads/current/ACS/lib/dictionaries/cif_core.dic
dictionary named 'cif_core.dic' version 2.4.2 from 2011-04-26.

'_exptl_absorpt_correction_type' value 'MULTI-SCAN' changed to
'multi-scan' according to
/usr/data/users/saulius/crontab/automatic-downloads/current/ACS/lib/dictionaries/cif_core.dic
dictionary named 'cif_core.dic' version 2.4.2 from 2011-04-26.

'_refine_ls_hydrogen_treatment' value 'CONSTR' changed to 'constr'
according to
/usr/data/users/saulius/crontab/automatic-downloads/current/ACS/lib/dictionaries/cif_core.dic
dictionary named 'cif_core.dic' version 2.4.2 from 2011-04-26.

Automatic conversion script
Id: cif_fix_values 4268 2015-11-12 08:31:59Z antanas 
;
_cod_original_cell_volume 2716.8(9)
_cod_original_sg_symbol_H-M Pbca
_cod_database_code 4344703

loop_
_symmetry_equiv_pos_as_xyz
'x, y, z'
'-x+1/2, -y, z+1/2'
'-x, y+1/2, -z+1/2'
'x+1/2, -y+1/2, -z'
'-x, -y, -z'
'x-1/2, y, -z-1/2'
'x, -y-1/2, z-1/2'
'-x-1/2, y-1/2, z'

loop_
_atom_site_label
_atom_site_type_symbol
_atom_site_fract_x
_atom_site_fract_y
_atom_site_fract_z
_atom_site_U_iso_or_equiv
_atom_site_adp_type
_atom_site_occupancy
_atom_site_symmetry_multiplicity
_atom_site_calc_flag
_atom_site_refinement_flags
I1 I 0.855376(16) 0.310528(13) 0.364772(11) 0.01843(10) Uani 1 1 d .
Fe1 Fe 0.73255(3) 0.16329(3) 0.41895(2) 0.01335(12) Uani 1 1 d .
O1 O 0.6217(2) 0.00852(17) 0.50915(14) 0.0294(5) Uani 1 1 d .
O2 O 0.6917(2) 0.28715(18) 0.56145(14) 0.0354(6) Uani 1 1 d .
O3 O 0.89046(19) 0.11779(15) 0.54124(11) 0.0220(4) Uani 1 1 d .
O4 O 0.62042(18) 0.10367(15) 0.24133(12) 0.0193(4) Uani 1 1 d .
O5 O 0.59600(18) 0.21688(15) 0.34816(12) 0.0192(4) Uani 1 1 d .
N1 N 0.77720(19) 0.07921(15) 0.32167(13) 0.0125(4) Uani 1 1 d .
C1 C 0.6614(2) 0.0669(2) 0.46932(16) 0.0177(6) Uani 1 1 d .
C2 C 0.7069(3) 0.2401(2) 0.50455(18) 0.0221(6) Uani 1 1 d .
C3 C 0.8618(2) 0.1125(2) 0.46999(16) 0.0156(6) Uani 1 1 d .
C4 C 0.9349(2) 0.0585(2) 0.40844(16) 0.0187(6) Uani 1 1 d .
H4A H 0.9987 0.1002 0.3943 0.022 Uiso 1 1 calc R
H4B H 0.9635 -0.0019 0.4342 0.022 Uiso 1 1 calc R
C5 C 0.8747(2) 0.0326(2) 0.33239(16) 0.0147(5) Uani 1 1 d .
C6 C 0.9144(2) -0.0342(2) 0.27570(16) 0.0171(6) Uani 1 1 d .
H6 H 0.9825 -0.0666 0.2847 0.021 Uiso 1 1 calc R
C7 C 0.8532(2) -0.0530(2) 0.20584(16) 0.0190(6) Uani 1 1 d .
H7 H 0.8795 -0.0980 0.1662 0.023 Uiso 1 1 calc R
C8 C 0.7545(2) -0.0062(2) 0.19417(17) 0.0196(6) Uani 1 1 d .
H8 H 0.7112 -0.0187 0.1468 0.024 Uiso 1 1 calc R
C9 C 0.7191(2) 0.06007(19) 0.25332(15) 0.0150(5) Uani 1 1 d .
C10 C 0.6129(3) 0.2049(2) 0.26318(17) 0.0196(6) Uani 1 1 d .
H10A H 0.6815 0.2386 0.2469 0.023 Uiso 1 1 calc R
H10B H 0.5511 0.2353 0.2329 0.023 Uiso 1 1 calc R
C11 C 0.4859(3) 0.1895(2) 0.3733(2) 0.0261(7) Uani 1 1 d .
H11A H 0.4319 0.2247 0.3399 0.039 Uiso 1 1 calc R
H11B H 0.4753 0.2062 0.4311 0.039 Uiso 1 1 calc R
H11C H 0.4759 0.1191 0.3659 0.039 Uiso 1 1 calc R

loop_
_atom_site_aniso_label
_atom_site_aniso_U_11
_atom_site_aniso_U_22
_atom_site_aniso_U_33
_atom_site_aniso_U_23
_atom_site_aniso_U_13
_atom_site_aniso_U_12
I1 0.01757(14) 0.01561(14) 0.02211(14) 0.00002(6) 0.00111(7) -0.00131(7)
Fe1 0.0136(2) 0.0156(2) 0.01087(19) -0.00181(14) 0.00041(14) 0.00029(15)
O1 0.0362(13) 0.0294(12) 0.0226(11) 0.0011(9) 0.0042(10) -0.0132(10)
O2 0.0411(16) 0.0397(14) 0.0254(12) -0.0186(11) 0.0082(11) 0.0015(12)
O3 0.0277(11) 0.0248(11) 0.0134(9) -0.0006(8) -0.0047(8) 0.0019(9)
O4 0.0172(10) 0.0219(10) 0.0188(10) -0.0038(8) -0.0059(8) 0.0016(8)
O5 0.0154(11) 0.0206(10) 0.0215(10) -0.0017(8) -0.0026(8) 0.0018(9)
N1 0.0148(11) 0.0143(11) 0.0082(10) 0.0007(8) 0.0006(8) -0.0010(9)
C1 0.0159(14) 0.0231(14) 0.0141(12) -0.0058(11) -0.0008(10) -0.0002(12)
C2 0.0194(16) 0.0233(15) 0.0235(14) 0.0001(12) 0.0014(12) -0.0012(12)
C3 0.0178(14) 0.0146(13) 0.0145(12) -0.0001(10) 0.0000(10) -0.0031(11)
C4 0.0170(14) 0.0242(14) 0.0148(12) -0.0011(11) -0.0028(10) 0.0048(12)
C5 0.0158(14) 0.0147(13) 0.0135(12) 0.0033(10) 0.0005(10) 0.0019(10)
C6 0.0196(15) 0.0146(13) 0.0171(12) 0.0018(11) 0.0030(10) 0.0023(11)
C7 0.0287(17) 0.0141(13) 0.0143(12) -0.0029(10) 0.0056(11) -0.0020(11)
C8 0.0284(17) 0.0194(14) 0.0110(12) -0.0029(10) -0.0013(11) -0.0057(12)
C9 0.0153(13) 0.0181(13) 0.0117(11) 0.0013(10) -0.0008(10) -0.0025(11)
C10 0.0206(16) 0.0187(14) 0.0194(14) 0.0019(11) -0.0054(12) 0.0028(12)
C11 0.0138(16) 0.0337(18) 0.0308(17) -0.0037(13) 0.0013(12) 0.0037(13)

loop_
_atom_type_symbol
_atom_type_description
_atom_type_scat_dispersion_real
_atom_type_scat_dispersion_imag
_atom_type_scat_source
C C 0.0033 0.0016 'International Tables Vol C Tables 4.2.6.8 and 6.1.1.4'
H H 0.0000 0.0000 'International Tables Vol C Tables 4.2.6.8 and 6.1.1.4'
N N 0.0061 0.0033 'International Tables Vol C Tables 4.2.6.8 and 6.1.1.4'
O O 0.0106 0.0060 'International Tables Vol C Tables 4.2.6.8 and 6.1.1.4'
Fe Fe 0.3463 0.8444 'International Tables Vol C Tables 4.2.6.8 and 6.1.1.4'
I I -0.4742 1.8119 'International Tables Vol C Tables 4.2.6.8 and 6.1.1.4'

loop_
_geom_angle_atom_site_label_1
_geom_angle_atom_site_label_2
_geom_angle_atom_site_label_3
_geom_angle
C2 Fe1 C1 89.47(13)
C2 Fe1 C3 90.96(13)
C1 Fe1 C3 85.83(12)
C2 Fe1 N1 174.53(12)
C1 Fe1 N1 94.04(11)
C3 Fe1 N1 85.13(11)
C2 Fe1 O5 94.90(11)
C1 Fe1 O5 97.28(11)
C3 Fe1 O5 173.38(10)
N1 Fe1 O5 88.82(8)
C2 Fe1 I1 84.88(10)
C1 Fe1 I1 171.36(9)
C3 Fe1 I1 87.73(8)
N1 Fe1 I1 91.14(6)
O5 Fe1 I1 89.73(6)
C9 O4 C10 116.6(2)
C10 O5 C11 112.5(2)
C10 O5 Fe1 112.10(18)
C11 O5 Fe1 118.15(18)
C9 N1 C5 118.2(2)
C9 N1 Fe1 128.1(2)
C5 N1 Fe1 113.47(17)
O1 C1 Fe1 172.5(3)
O2 C2 Fe1 177.6(3)
O3 C3 C4 119.3(3)
O3 C3 Fe1 129.1(2)
C4 C3 Fe1 111.52(18)
C5 C4 C3 112.2(2)
C5 C4 H4A 109.2
C3 C4 H4A 109.2
C5 C4 H4B 109.2
C3 C4 H4B 109.2
H4A C4 H4B 107.9
N1 C5 C6 121.8(3)
N1 C5 C4 115.2(2)
C6 C5 C4 123.0(3)
C7 C6 C5 119.0(3)
C7 C6 H6 120.5
C5 C6 H6 120.5
C8 C7 C6 119.8(3)
C8 C7 H7 120.1
C6 C7 H7 120.1
C7 C8 C9 118.5(3)
C7 C8 H8 120.7
C9 C8 H8 120.7
N1 C9 O4 119.9(2)
N1 C9 C8 122.6(3)
O4 C9 C8 117.4(2)
O5 C10 O4 111.5(2)
O5 C10 H10A 109.3
O4 C10 H10A 109.3
O5 C10 H10B 109.3
O4 C10 H10B 109.3
H10A C10 H10B 108.0
O5 C11 H11A 109.5
O5 C11 H11B 109.5
H11A C11 H11B 109.5
O5 C11 H11C 109.5
H11A C11 H11C 109.5
H11B C11 H11C 109.5

loop_
_geom_bond_atom_site_label_1
_geom_bond_atom_site_label_2
_geom_bond_distance
I1 Fe1 2.6601(6)
Fe1 C2 1.777(3)
Fe1 C1 1.779(3)
Fe1 C3 1.909(3)
Fe1 N1 2.036(2)
Fe1 O5 2.151(2)
O1 C1 1.138(4)
O2 C2 1.145(4)
O3 C3 1.217(3)
O4 C9 1.353(4)
O4 C10 1.434(3)
O5 C10 1.412(3)
O5 C11 1.449(4)
N1 C9 1.346(3)
N1 C5 1.357(4)
C3 C4 1.532(4)
C4 C5 1.484(4)
C4 H4A 0.9900
C4 H4B 0.9900
C5 C6 1.388(4)
C6 C7 1.385(4)
C6 H6 0.9500
C7 C8 1.373(4)
C7 H7 0.9500
C8 C9 1.393(4)
C8 H8 0.9500
C10 H10A 0.9900
C10 H10B 0.9900
C11 H11A 0.9800
C11 H11B 0.9800
C11 H11C 0.9800

loop_
_geom_torsion_atom_site_label_1
_geom_torsion_atom_site_label_2
_geom_torsion_atom_site_label_3
_geom_torsion_atom_site_label_4
_geom_torsion
C2 Fe1 O5 C10 154.8(2)
C1 Fe1 O5 C10 -115.1(2)
C3 Fe1 O5 C10 2.6(10)
N1 Fe1 O5 C10 -21.22(19)
I1 Fe1 O5 C10 69.93(18)
C2 Fe1 O5 C11 -72.0(2)
C1 Fe1 O5 C11 18.1(2)
C3 Fe1 O5 C11 135.8(9)
N1 Fe1 O5 C11 112.0(2)
I1 Fe1 O5 C11 -156.83(19)
C2 Fe1 N1 C9 -144.5(12)
C1 Fe1 N1 C9 85.6(2)
C3 Fe1 N1 C9 171.1(2)
O5 Fe1 N1 C9 -11.6(2)
I1 Fe1 N1 C9 -101.3(2)
C2 Fe1 N1 C5 40.7(13)
C1 Fe1 N1 C5 -89.2(2)
C3 Fe1 N1 C5 -3.76(19)
O5 Fe1 N1 C5 173.57(19)
I1 Fe1 N1 C5 83.86(18)
C2 Fe1 C1 O1 -42(2)
C3 Fe1 C1 O1 49(2)
N1 Fe1 C1 O1 134(2)
O5 Fe1 C1 O1 -137(2)
I1 Fe1 C1 O1 7(3)
C1 Fe1 C2 O2 49(7)
C3 Fe1 C2 O2 -37(7)
N1 Fe1 C2 O2 -81(7)
O5 Fe1 C2 O2 146(7)
I1 Fe1 C2 O2 -124(7)
C2 Fe1 C3 O3 15.3(3)
C1 Fe1 C3 O3 -74.1(3)
N1 Fe1 C3 O3 -168.5(3)
O5 Fe1 C3 O3 167.6(7)
I1 Fe1 C3 O3 100.2(3)
C2 Fe1 C3 C4 -164.7(2)
C1 Fe1 C3 C4 105.9(2)
N1 Fe1 C3 C4 11.5(2)
O5 Fe1 C3 C4 -12.4(10)
I1 Fe1 C3 C4 -79.88(19)
O3 C3 C4 C5 162.6(3)
Fe1 C3 C4 C5 -17.3(3)
C9 N1 C5 C6 -0.8(4)
Fe1 N1 C5 C6 174.6(2)
C9 N1 C5 C4 179.1(2)
Fe1 N1 C5 C4 -5.5(3)
C3 C4 C5 N1 14.8(4)
C3 C4 C5 C6 -165.4(3)
N1 C5 C6 C7 0.7(4)
C4 C5 C6 C7 -179.2(3)
C5 C6 C7 C8 -0.6(4)
C6 C7 C8 C9 0.6(4)
C5 N1 C9 O4 178.7(2)
Fe1 N1 C9 O4 4.0(4)
C5 N1 C9 C8 0.8(4)
Fe1 N1 C9 C8 -173.85(19)
C10 O4 C9 N1 41.2(3)
C10 O4 C9 C8 -140.9(2)
C7 C8 C9 N1 -0.7(4)
C7 C8 C9 O4 -178.6(3)
C11 O5 C10 O4 -72.4(3)
Fe1 O5 C10 O4 63.6(3)
C9 O4 C10 O5 -81.3(3)
